data_7003586
loop_
_publ_author_name
'Yuste, C.'
'Armentano, D.'
'Marino, N.'
'Ca\~nadillas-Delgado, L.'
'Delgado, F. S.'
'Ruiz-P\'erez, C.'
'Rillema, D. P.'
'Lloret, F.'
'Julve, M.'

_publ_section_title
;
 Synthesis, crystal structures and magnetic properties of
 tricyanomethanide-containing copper(II) complexes
;
_journal_issue 12
_journal_name_full 'Dalton Transactions'
_journal_page_first 1583
_journal_page_last 1596
_journal_paper_doi 10.1039/b717347d
_journal_year 2008
_chemical_formula_sum 'C23 H11 Cu N9'
_chemical_formula_weight 476.95
_chemical_name_systematic
;
?
;
_space_group_IT_number 14
_symmetry_cell_setting monoclinic
_symmetry_space_group_name_Hall '-P 2ybc'
_symmetry_space_group_name_H-M 'P 1 21/c 1'
_atom_sites_solution_hydrogens geom
_atom_sites_solution_primary direct
_atom_sites_solution_secondary difmap
_cell_angle_alpha 90.00
_cell_angle_beta 93.657(2)
_cell_angle_gamma 90.00
_cell_formula_units_Z 4
_cell_length_a 7.4688(4)
_cell_length_b 13.2245(10)
_cell_length_c 21.0460(15)
_cell_measurement_temperature 273(2)
_cell_volume 2074.5(2)
_computing_cell_refinement 'Bruker SMART'
_computing_data_collection 'Bruker SMART'
_computing_data_reduction 'Bruker SAINT'
_computing_molecular_graphics 'Bruker SHELXTL'
_computing_publication_material 'Bruker SHELXTL'
_computing_structure_refinement 'SHELXL-97 (Sheldrick, 1997)'
_computing_structure_solution 'SHELXS-97 (Sheldrick, 1990)'
_diffrn_ambient_temperature 273(2)
_diffrn_measured_fraction_theta_full 0.988
_diffrn_measured_fraction_theta_max 0.988
_diffrn_measurement_device_type 'X8APEXII CCD area detector'
_diffrn_measurement_method 'phi and omega scans'
_diffrn_radiation_monochromator graphite
_diffrn_radiation_source 'fine-focus sealed tube'
_diffrn_radiation_type MoK\a
_diffrn_radiation_wavelength 0.71073
_diffrn_reflns_av_R_equivalents 0.0302
_diffrn_reflns_av_sigmaI/netI 0.0178
_diffrn_reflns_limit_h_max 9
_diffrn_reflns_limit_h_min -9
_diffrn_reflns_limit_k_max 17
_diffrn_reflns_limit_k_min -16
_diffrn_reflns_limit_l_max 26
_diffrn_reflns_limit_l_min -27
_diffrn_reflns_number 44419
_diffrn_reflns_theta_full 27.26
_diffrn_reflns_theta_max 27.26
_diffrn_reflns_theta_min 1.82
_exptl_absorpt_coefficient_mu 1.085
_exptl_absorpt_correction_T_max 0.8992
_exptl_absorpt_correction_T_min 0.8455
_exptl_absorpt_correction_type empirical
_exptl_absorpt_process_details sadabs
_exptl_crystal_colour dark-green
_exptl_crystal_density_diffrn 1.527
_exptl_crystal_density_method 'not measured'
_exptl_crystal_description Prism
_exptl_crystal_F_000 964
_exptl_crystal_size_max 0.16
_exptl_crystal_size_mid 0.12
_exptl_crystal_size_min 0.10
_refine_diff_density_max 0.261
_refine_diff_density_min -0.327
_refine_diff_density_rms 0.046
_refine_ls_extinction_method none
_refine_ls_goodness_of_fit_ref 1.066
_refine_ls_hydrogen_treatment riding
_refine_ls_matrix_type full
_refine_ls_number_parameters 298
_refine_ls_number_reflns 4601
_refine_ls_number_restraints 0
_refine_ls_restrained_S_all 1.066
_refine_ls_R_factor_all 0.0353
_refine_ls_R_factor_gt 0.0278
_refine_ls_shift/su_max 0.000
_refine_ls_shift/su_mean 0.000
_refine_ls_structure_factor_coef Fsqd
_refine_ls_weighting_details 'calc w=1/[\s^2^(Fo^2^)+(0.0392P)^2^+0.6505P] where P=(Fo^2^+2Fc^2^)/3'
_refine_ls_weighting_scheme calc
_refine_ls_wR_factor_gt 0.0743
_refine_ls_wR_factor_ref 0.0787
_reflns_number_gt 3916
_reflns_number_total 4601
_reflns_threshold_expression >2sigma(I)
_cod_data_source_file b717347d.txt
_cod_data_source_block compound4
_cod_depositor_comments
;
The following automatic conversions were performed:
'_symmetry_cell_setting' value 'Monoclinic' changed to 'monoclinic'
according to '/home/saulius/struct/CIF-dictionaries/cif_core.dic'
dictionary named 'cif_core.dic' version 2.4.1 from 2010-06-29.

Automatic conversion script
Id: cif_fix_enum 1527 2010-12-29 10:47:43Z saulius 
;
_cod_original_sg_symbol_H-M 'P 21/c'
_cod_database_code 7003586

loop_
_symmetry_equiv_pos_as_xyz
'x, y, z'
'-x, y+1/2, -z+1/2'
'-x, -y, -z'
'x, -y-1/2, z-1/2'

loop_
_atom_site_label
_atom_site_type_symbol
_atom_site_fract_x
_atom_site_fract_y
_atom_site_fract_z
_atom_site_U_iso_or_equiv
_atom_site_adp_type
_atom_site_occupancy
_atom_site_symmetry_multiplicity
_atom_site_calc_flag
_atom_site_refinement_flags
_atom_site_disorder_assembly
_atom_site_disorder_group
Cu1 Cu 0.37048(2) 0.373191(15) 0.117986(9) 0.03350(8) Uani 1 1 d . . .
N1 N 0.32580(18) 0.23429(11) 0.07961(7) 0.0377(3) Uani 1 1 d . . .
N2 N 0.27577(16) 0.41084(11) 0.03319(6) 0.0326(3) Uani 1 1 d . . .
N3 N 0.40623(18) 0.52558(11) 0.12192(7) 0.0378(3) Uani 1 1 d . . .
C1 C 0.3558(3) 0.14573(15) 0.10900(10) 0.0501(5) Uani 1 1 d . . .
H1 H 0.4095 0.1454 0.1501 0.060 Uiso 1 1 calc R . .
C2 C 0.3096(3) 0.05476(17) 0.08027(12) 0.0623(6) Uani 1 1 d . . .
H2 H 0.3295 -0.0059 0.1019 0.075 Uiso 1 1 calc R . .
C3 C 0.2340(3) 0.05543(16) 0.01926(12) 0.0631(6) Uani 1 1 d . . .
H3 H 0.2043 -0.0051 -0.0013 0.076 Uiso 1 1 calc R . .
C4 C 0.2025(3) 0.14608(16) -0.01134(11) 0.0528(5) Uani 1 1 d . . .
H4 H 0.1509 0.1475 -0.0527 0.063 Uiso 1 1 calc R . .
C5 C 0.2477(2) 0.23455(13) 0.01977(8) 0.0369(4) Uani 1 1 d . . .
C6 C 0.2186(2) 0.33710(14) -0.00690(8) 0.0354(3) Uani 1 1 d . . .
C7 C 0.1456(2) 0.36219(15) -0.06719(9) 0.0439(4) Uani 1 1 d . . .
H7 H 0.1040 0.3123 -0.0955 0.053 Uiso 1 1 calc R . .
C8 C 0.1365(2) 0.46276(16) -0.08400(9) 0.0476(5) Uani 1 1 d . . .
H8 H 0.0875 0.4805 -0.1242 0.057 Uiso 1 1 calc R . .
C9 C 0.1982(2) 0.53797(15) -0.04266(9) 0.0433(4) Uani 1 1 d . . .
H9 H 0.1926 0.6057 -0.0545 0.052 Uiso 1 1 calc R . .
C10 C 0.26895(19) 0.50873(13) 0.01737(8) 0.0340(3) Uani 1 1 d . . .
C11 C 0.3462(2) 0.57584(13) 0.06829(8) 0.0363(4) Uani 1 1 d . . .
C12 C 0.3611(2) 0.67912(14) 0.06312(10) 0.0454(4) Uani 1 1 d . . .
H12 H 0.3174 0.7124 0.0264 0.054 Uiso 1 1 calc R . .
C13 C 0.4424(3) 0.73271(15) 0.11359(11) 0.0523(5) Uani 1 1 d . . .
H13 H 0.4553 0.8025 0.1109 0.063 Uiso 1 1 calc R . .
C14 C 0.5036(3) 0.68227(16) 0.16753(10) 0.0530(5) Uani 1 1 d . . .
H14 H 0.5589 0.7174 0.2017 0.064 Uiso 1 1 calc R . .
C15 C 0.4824(3) 0.57880(16) 0.17064(9) 0.0481(4) Uani 1 1 d . . .
H15 H 0.5222 0.5450 0.2076 0.058 Uiso 1 1 calc R . .
N4 N 0.57155(18) 0.33773(13) 0.17876(7) 0.0421(3) Uani 1 1 d . . .
N5 N 1.1497(2) 0.36397(13) 0.17647(8) 0.0462(4) Uani 1 1 d . . .
N6 N 0.9109(2) 0.34409(17) 0.36153(8) 0.0632(5) Uani 1 1 d . . .
C16 C 0.8747(2) 0.34376(13) 0.24032(8) 0.0339(3) Uani 1 1 d . . .
C17 C 0.7067(2) 0.34045(13) 0.20750(8) 0.0328(3) Uani 1 1 d . . .
C18 C 1.0265(2) 0.35370(13) 0.20528(8) 0.0344(4) Uani 1 1 d . . .
C19 C 0.8931(2) 0.34390(15) 0.30727(9) 0.0408(4) Uani 1 1 d . . .
C20 C 0.8525(3) 0.08492(15) 0.16995(10) 0.0492(5) Uani 1 1 d . . .
C21 C 0.8403(3) 0.14895(16) 0.11742(10) 0.0496(5) Uani 1 1 d . . .
C22 C 0.7262(3) 0.00690(17) 0.17547(10) 0.0541(5) Uani 1 1 d . . .
C23 C 0.9939(3) 0.09590(16) 0.21694(12) 0.0621(6) Uani 1 1 d . . .
N7 N 0.8280(3) 0.20238(17) 0.07373(9) 0.0694(5) Uani 1 1 d . . .
N8 N 0.6223(3) -0.05608(18) 0.18018(11) 0.0820(7) Uani 1 1 d . . .
N9 N 1.1077(4) 0.10540(18) 0.25518(14) 0.0973(9) Uani 1 1 d . . .

loop_
_atom_site_aniso_label
_atom_site_aniso_U_11
_atom_site_aniso_U_22
_atom_site_aniso_U_33
_atom_site_aniso_U_23
_atom_site_aniso_U_13
_atom_site_aniso_U_12
Cu1 0.03109(11) 0.03954(14) 0.02904(12) 0.00076(8) -0.00462(8) 0.00035(7)
N1 0.0361(7) 0.0403(8) 0.0359(8) 0.0007(6) -0.0044(6) 0.0016(6)
N2 0.0295(6) 0.0383(8) 0.0297(7) 0.0002(6) -0.0011(5) 0.0015(5)
N3 0.0365(7) 0.0404(8) 0.0360(8) -0.0042(6) -0.0007(6) -0.0002(6)
C1 0.0567(11) 0.0433(11) 0.0484(11) 0.0071(8) -0.0117(9) 0.0007(8)
C2 0.0688(13) 0.0419(12) 0.0738(16) 0.0080(10) -0.0143(11) 0.0028(10)
C3 0.0671(13) 0.0410(11) 0.0782(16) -0.0114(11) -0.0186(12) -0.0010(10)
C4 0.0547(11) 0.0502(12) 0.0510(12) -0.0083(9) -0.0155(9) 0.0008(9)
C5 0.0318(7) 0.0426(10) 0.0354(9) -0.0027(7) -0.0044(6) 0.0019(7)
C6 0.0298(7) 0.0432(9) 0.0326(8) -0.0018(7) -0.0026(6) 0.0019(7)
C7 0.0420(9) 0.0550(12) 0.0335(9) -0.0038(8) -0.0068(7) 0.0031(8)
C8 0.0486(10) 0.0591(13) 0.0338(10) 0.0081(9) -0.0070(7) 0.0068(9)
C9 0.0433(9) 0.0470(11) 0.0395(10) 0.0091(8) 0.0015(7) 0.0062(8)
C10 0.0292(7) 0.0403(9) 0.0326(8) 0.0030(7) 0.0031(6) 0.0020(6)
C11 0.0297(7) 0.0417(10) 0.0378(9) -0.0003(7) 0.0051(6) 0.0018(6)
C12 0.0422(9) 0.0408(10) 0.0533(11) 0.0022(9) 0.0046(8) 0.0032(8)
C13 0.0463(10) 0.0372(10) 0.0740(14) -0.0097(10) 0.0083(9) 0.0003(8)
C14 0.0491(10) 0.0512(12) 0.0582(12) -0.0204(10) -0.0001(9) -0.0004(9)
C15 0.0492(10) 0.0531(12) 0.0413(10) -0.0094(9) -0.0038(8) -0.0003(9)
N4 0.0317(7) 0.0589(10) 0.0350(8) 0.0006(7) -0.0044(6) 0.0041(6)
N5 0.0340(7) 0.0630(11) 0.0414(9) -0.0022(7) 0.0021(6) -0.0046(7)
N6 0.0536(10) 0.0962(15) 0.0383(10) 0.0077(9) -0.0081(8) -0.0105(9)
C16 0.0277(7) 0.0401(9) 0.0333(8) 0.0029(7) -0.0025(6) -0.0010(6)
C17 0.0320(8) 0.0358(8) 0.0306(8) 0.0019(7) 0.0016(6) 0.0014(6)
C18 0.0316(8) 0.0360(9) 0.0347(9) -0.0001(7) -0.0056(6) -0.0009(6)
C19 0.0302(8) 0.0510(11) 0.0405(10) 0.0058(8) -0.0045(7) -0.0056(7)
C20 0.0569(11) 0.0375(10) 0.0512(11) 0.0012(9) -0.0128(9) 0.0023(8)
C21 0.0528(10) 0.0429(11) 0.0524(12) -0.0063(9) -0.0017(9) 0.0061(8)
C22 0.0621(12) 0.0467(12) 0.0511(12) 0.0032(9) -0.0151(9) 0.0031(10)
C23 0.0725(14) 0.0389(11) 0.0715(15) 0.0102(10) -0.0220(12) -0.0016(10)
N7 0.0819(13) 0.0676(13) 0.0582(12) 0.0134(10) 0.0003(10) 0.0064(10)
N8 0.0862(14) 0.0712(14) 0.0845(16) 0.0175(12) -0.0269(12) -0.0222(12)
N9 0.1020(18) 0.0721(15) 0.109(2) 0.0210(13) -0.0600(16) -0.0128(13)

loop_
_atom_type_symbol
_atom_type_description
_atom_type_scat_dispersion_real
_atom_type_scat_dispersion_imag
_atom_type_scat_source
C C 0.0033 0.0016 'International Tables Vol C Tables 4.2.6.8 and 6.1.1.4'
H H 0.0000 0.0000 'International Tables Vol C Tables 4.2.6.8 and 6.1.1.4'
N N 0.0061 0.0033 'International Tables Vol C Tables 4.2.6.8 and 6.1.1.4'
Cu Cu 0.3201 1.2651 'International Tables Vol C Tables 4.2.6.8 and 6.1.1.4'

loop_
_geom_angle_atom_site_label_1
_geom_angle_atom_site_label_2
_geom_angle_atom_site_label_3
_geom_angle
_geom_angle_site_symmetry_1
_geom_angle_site_symmetry_3
_geom_angle_publ_flag
N2 Cu1 N4 151.30(6) . . ?
N2 Cu1 N1 79.92(6) . . ?
N4 Cu1 N1 98.20(6) . . ?
N2 Cu1 N3 79.78(6) . . ?
N4 Cu1 N3 96.72(6) . . ?
N1 Cu1 N3 158.84(6) . . ?
N2 Cu1 N5 107.25(6) . 1_455 ?
N4 Cu1 N5 101.45(6) . 1_455 ?
N1 Cu1 N5 93.71(6) . 1_455 ?
N3 Cu1 N5 97.94(6) . 1_455 ?
C1 N1 C5 118.84(16) . . ?
C1 N1 Cu1 126.26(13) . . ?
C5 N1 Cu1 114.76(11) . . ?
C10 N2 C6 122.81(14) . . ?
C10 N2 Cu1 118.88(11) . . ?
C6 N2 Cu1 118.31(12) . . ?
C15 N3 C11 118.65(17) . . ?
C15 N3 Cu1 126.85(13) . . ?
C11 N3 Cu1 114.49(11) . . ?
N1 C1 C2 122.08(19) . . ?
C3 C2 C1 118.8(2) . . ?
C2 C3 C4 119.6(2) . . ?
C5 C4 C3 119.37(19) . . ?
N1 C5 C4 121.33(17) . . ?
N1 C5 C6 113.56(15) . . ?
C4 C5 C6 125.11(16) . . ?
N2 C6 C7 119.45(17) . . ?
N2 C6 C5 113.26(14) . . ?
C7 C6 C5 127.27(16) . . ?
C8 C7 C6 118.40(17) . . ?
C7 C8 C9 121.65(17) . . ?
C8 C9 C10 117.62(17) . . ?
N2 C10 C9 120.06(16) . . ?
N2 C10 C11 113.18(14) . . ?
C9 C10 C11 126.74(16) . . ?
N3 C11 C12 121.76(16) . . ?
N3 C11 C10 113.60(15) . . ?
C12 C11 C10 124.63(16) . . ?
C11 C12 C13 118.79(18) . . ?
C14 C13 C12 119.57(19) . . ?
C13 C14 C15 119.27(18) . . ?
N3 C15 C14 121.95(19) . . ?
C17 N4 Cu1 161.47(15) . . ?
C18 N5 Cu1 175.27(15) . 1_655 ?
C17 C16 C18 118.44(15) . . ?
C17 C16 C19 121.57(14) . . ?
C18 C16 C19 119.86(14) . . ?
N4 C17 C16 177.79(17) . . ?
N5 C18 C16 178.54(19) . . ?
N6 C19 C16 178.92(18) . . ?
C21 C20 C23 120.26(19) . . ?
C21 C20 C22 120.10(18) . . ?
C23 C20 C22 119.62(19) . . ?
N7 C21 C20 179.2(2) . . ?
N8 C22 C20 179.4(3) . . ?
N9 C23 C20 179.5(3) . . ?

loop_
_geom_bond_atom_site_label_1
_geom_bond_atom_site_label_2
_geom_bond_distance
_geom_bond_site_symmetry_2
_geom_bond_publ_flag
Cu1 N2 1.9422(13) . ?
Cu1 N4 1.9662(14) . ?
Cu1 N1 2.0258(15) . ?
Cu1 N3 2.0339(15) . ?
Cu1 N5 2.1235(15) 1_455 ?
N1 C1 1.337(2) . ?
N1 C5 1.354(2) . ?
N2 C10 1.337(2) . ?
N2 C6 1.341(2) . ?
N3 C15 1.340(2) . ?
N3 C11 1.361(2) . ?
C1 C2 1.380(3) . ?
C2 C3 1.369(3) . ?
C3 C4 1.374(3) . ?
C4 C5 1.372(3) . ?
C5 C6 1.478(2) . ?
C6 C7 1.389(2) . ?
C7 C8 1.377(3) . ?
C8 C9 1.381(3) . ?
C9 C10 1.393(2) . ?
C10 C11 1.480(2) . ?
C11 C12 1.375(3) . ?
C12 C13 1.384(3) . ?
C13 C14 1.370(3) . ?
C14 C15 1.380(3) . ?
N4 C17 1.144(2) . ?
N5 C18 1.142(2) . ?
N5 Cu1 2.1235(15) 1_655 ?
N6 C19 1.141(2) . ?
C16 C17 1.394(2) . ?
C16 C18 1.397(2) . ?
C16 C19 1.407(2) . ?
C20 C21 1.391(3) . ?
C20 C23 1.407(3) . ?
C20 C22 1.408(3) . ?
C21 N7 1.159(3) . ?
C22 N8 1.147(3) . ?
C23 N9 1.140(3) . ?
